data_7708102
loop_
_publ_author_name
'Ohyama, Ryo'
'Mishima, Masaki'
'Inagaki, Akiko'

_publ_section_title
;
 Syntheses and structure of dinuclear metal complexes containing
 naphthyl-Ir bichromophore.
;
_journal_issue 36
_journal_name_full 'Dalton transactions (Cambridge, England : 2003)'
_journal_page_first 12716
_journal_page_last 12722
_journal_paper_doi 10.1039/d1dt01853a
_journal_volume 50
_journal_year 2021
_chemical_formula_sum 'C54 H38 B Br2 Cl4 F4 Ir N6'
_chemical_formula_weight 1351.53
_space_group_crystal_system monoclinic
_space_group_IT_number 14
_space_group_name_Hall '-P 2yn'
_space_group_name_H-M_alt 'P 1 21/n 1'
_atom_sites_solution_hydrogens geom
_audit_creation_method SHELXL-2018/3
_audit_update_record
;
2021-03-11 deposited with the CCDC.	2021-08-16 downloaded from the CCDC.
;
_cell_angle_alpha 90
_cell_angle_beta 98.703(2)
_cell_angle_gamma 90
_cell_formula_units_Z 4
_cell_length_a 11.8536(3)
_cell_length_b 29.5795(7)
_cell_length_c 14.4519(3)
_cell_measurement_reflns_used 17908
_cell_measurement_temperature 98(2)
_cell_measurement_theta_max 28.1640
_cell_measurement_theta_min 2.9450
_cell_volume 5008.8(2)
_computing_structure_refinement 'SHELXL-2018/3 (Sheldrick, 2018)'
_computing_structure_solution 'SHELXT 2014/5 (Sheldrick, 2014)'
_diffrn_ambient_temperature 98(2)
_diffrn_measured_fraction_theta_full 0.997
_diffrn_measured_fraction_theta_max 0.928
_diffrn_measurement_device_type 'dtrek-CrysAlisPro-abstract goniometer imported rigaku-d*trek images'
_diffrn_measurement_method '\w scans'
_diffrn_radiation_type MoK\a
_diffrn_radiation_wavelength 0.71073
_diffrn_reflns_av_R_equivalents 0.0337
_diffrn_reflns_av_unetI/netI 0.0195
_diffrn_reflns_Laue_measured_fraction_full 0.997
_diffrn_reflns_Laue_measured_fraction_max 0.928
_diffrn_reflns_limit_h_max 15
_diffrn_reflns_limit_h_min -14
_diffrn_reflns_limit_k_max 38
_diffrn_reflns_limit_k_min -36
_diffrn_reflns_limit_l_max 18
_diffrn_reflns_limit_l_min -17
_diffrn_reflns_number 41028
_diffrn_reflns_point_group_measured_fraction_full 0.997
_diffrn_reflns_point_group_measured_fraction_max 0.928
_diffrn_reflns_theta_full 25.242
_diffrn_reflns_theta_max 27.499
_diffrn_reflns_theta_min 2.506
_exptl_absorpt_coefficient_mu 4.535
_exptl_absorpt_correction_T_max 1.00000
_exptl_absorpt_correction_T_min 0.23744
_exptl_absorpt_correction_type multi-scan
_exptl_absorpt_process_details
;
CrysAlisPro 1.171.38.41 (Rigaku Oxford Diffraction, 2015)
Empirical absorption correction using spherical harmonics,
 implemented in SCALE3 ABSPACK scaling algorithm.
;
_exptl_crystal_colour red
_exptl_crystal_density_diffrn 1.792
_exptl_crystal_description plate
_exptl_crystal_F_000 2640
_exptl_crystal_size_max 0.730
_exptl_crystal_size_mid 0.280
_exptl_crystal_size_min 0.080
_refine_diff_density_max 2.577
_refine_diff_density_min -2.501
_refine_diff_density_rms 0.162
_refine_ls_extinction_method none
_refine_ls_goodness_of_fit_ref 1.113
_refine_ls_hydrogen_treatment constr
_refine_ls_matrix_type full
_refine_ls_number_parameters 637
_refine_ls_number_reflns 10680
_refine_ls_number_restraints 0
_refine_ls_restrained_S_all 1.113
_refine_ls_R_factor_all 0.0495
_refine_ls_R_factor_gt 0.0469
_refine_ls_shift/su_max 0.009
_refine_ls_shift/su_mean 0.000
_refine_ls_structure_factor_coef Fsqd
_refine_ls_weighting_details 'w=1/[\s^2^(Fo^2^)+(0.0471P)^2^+50.1106P] where P=(Fo^2^+2Fc^2^)/3'
_refine_ls_weighting_scheme calc
_refine_ls_wR_factor_gt 0.1263
_refine_ls_wR_factor_ref 0.1274
_reflns_Friedel_coverage 0.000
_reflns_number_gt 9974
_reflns_number_total 10680
_reflns_threshold_expression 'I > 2\s(I)'
_cod_data_source_file d1dt01853a2.cif
_cod_data_source_block shelxl
_cod_depositor_comments 'Adding full bibliography for 7708102.cif.'
_cod_original_sg_symbol_H-M 'P 21/n'
_cod_database_code 7708102
_shelx_shelxl_version_number 2018/3
_shelx_space_group_comment
;
The symmetry employed for this shelxl refinement is uniquely defined
by the following loop, which should always be used as a source of
symmetry information in preference to the above space-group names.
They are only intended as comments.
;
_shelx_estimated_absorpt_t_min 0.136
_shelx_estimated_absorpt_t_max 0.713

loop_
_space_group_symop_operation_xyz
'x, y, z'
'-x+1/2, y+1/2, -z+1/2'
'-x, -y, -z'
'x-1/2, -y-1/2, z-1/2'

loop_
_atom_site_label
_atom_site_type_symbol
_atom_site_fract_x
_atom_site_fract_y
_atom_site_fract_z
_atom_site_U_iso_or_equiv
_atom_site_adp_type
_atom_site_occupancy
_atom_site_site_symmetry_order
_atom_site_calc_flag
_atom_site_refinement_flags_posn
_atom_site_refinement_flags_adp
_atom_site_refinement_flags_occupancy
_atom_site_disorder_assembly
_atom_site_disorder_group
Ir1 Ir 0.39097(2) 0.67979(2) 0.24914(2) 0.01947(8) Uani 1 1 d . . . . .
N1 N 0.2392(4) 0.71325(17) 0.2122(3) 0.0225(10) Uani 1 1 d . . . . .
N2 N 0.5270(4) 0.63814(17) 0.2938(3) 0.0224(10) Uani 1 1 d . . . . .
N3 N 0.4867(4) 0.70514(17) 0.1438(3) 0.0212(10) Uani 1 1 d . . . . .
N4 N 0.4596(4) 0.74329(16) 0.3053(3) 0.0206(10) Uani 1 1 d . . . . .
N5 N 0.6226(4) 0.76139(19) 0.1165(4) 0.0292(11) Uani 1 1 d . . . . .
N6 N 0.5720(5) 0.80664(19) 0.2732(4) 0.0286(11) Uani 1 1 d . . . . .
C1 C 0.5022(5) 0.6835(2) 0.0646(4) 0.0246(12) Uani 1 1 d . . . . .
H1 H 0.459612 0.656992 0.045576 0.030 Uiso 1 1 calc R U . . .
C2 C 0.5813(5) 0.7002(2) 0.0109(4) 0.0275(13) Uani 1 1 d . . . . .
C3 C 0.6383(5) 0.7393(2) 0.0395(5) 0.0309(14) Uani 1 1 d . . . . .
H3 H 0.691318 0.751142 0.002567 0.037 Uiso 1 1 calc R U . . .
C4 C 0.5479(5) 0.7432(2) 0.1662(4) 0.0232(12) Uani 1 1 d . . . . .
C5 C 0.5270(5) 0.7660(2) 0.2536(4) 0.0224(12) Uani 1 1 d . . . . .
C6 C 0.4335(5) 0.7638(2) 0.3818(4) 0.0245(12) Uani 1 1 d . . . . .
H6 H 0.385826 0.749076 0.419708 0.029 Uiso 1 1 calc R U . . .
C7 C 0.4761(6) 0.8064(2) 0.4057(4) 0.0282(13) Uani 1 1 d . . . . .
C8 C 0.5456(6) 0.8267(2) 0.3509(5) 0.0317(14) Uani 1 1 d . . . . .
H8 H 0.576284 0.855699 0.368047 0.038 Uiso 1 1 calc R U . . .
Br1 Br 0.60885(7) 0.67000(3) -0.09680(5) 0.03934(18) Uani 1 1 d . . . . .
Br2 Br 0.43639(6) 0.83600(2) 0.51091(5) 0.03615(16) Uani 1 1 d . . . . .
C9 C 0.2154(5) 0.7403(2) 0.1374(4) 0.0253(12) Uani 1 1 d . . . . .
H9 H 0.271197 0.744252 0.097252 0.030 Uiso 1 1 calc R U . . .
C10 C 0.1128(5) 0.7627(2) 0.1168(4) 0.0248(12) Uani 1 1 d . . . . .
H10 H 0.098556 0.781477 0.063012 0.030 Uiso 1 1 calc R U . . .
C11 C 0.0301(5) 0.7577(2) 0.1746(4) 0.0253(12) Uani 1 1 d . . . . .
C12 C 0.0539(5) 0.7293(2) 0.2509(4) 0.0260(12) Uani 1 1 d . . . . .
H12 H -0.001200 0.725106 0.291527 0.031 Uiso 1 1 calc R U . . .
C13 C 0.1580(5) 0.7067(2) 0.2687(4) 0.0222(11) Uani 1 1 d . . . . .
C14 C 0.1947(6) 0.6759(2) 0.3482(4) 0.0252(12) Uani 1 1 d . . . . .
C15 C 0.1230(5) 0.6619(2) 0.4117(4) 0.0264(13) Uani 1 1 d . . . . .
H15 H 0.046351 0.672290 0.404701 0.032 Uiso 1 1 calc R U . . .
C16 C 0.1646(6) 0.6327(2) 0.4857(4) 0.0279(13) Uani 1 1 d . . . . .
C17 C 0.2788(6) 0.6193(2) 0.4943(5) 0.0342(15) Uani 1 1 d . . . . .
H17 H 0.309472 0.600681 0.545484 0.041 Uiso 1 1 calc R U . . .
C18 C 0.3488(6) 0.6326(2) 0.4302(5) 0.0311(14) Uani 1 1 d . . . . .
H18 H 0.425761 0.622480 0.438339 0.037 Uiso 1 1 calc R U . . .
C19 C 0.3089(5) 0.6604(2) 0.3539(4) 0.0248(12) Uani 1 1 d . . . . .
C20 C 0.0905(6) 0.6168(2) 0.5535(5) 0.0325(14) Uani 1 1 d . . . . .
C21 C -0.0075(6) 0.6381(2) 0.5654(4) 0.0292(13) Uani 1 1 d . . . . .
H21 H -0.032306 0.663370 0.526985 0.035 Uiso 1 1 calc R U . . .
C22 C -0.0741(6) 0.6239(2) 0.6338(5) 0.0316(14) Uani 1 1 d . . . . .
C23 C -0.1780(6) 0.6469(2) 0.6481(5) 0.0346(15) Uani 1 1 d . . . . .
H23 H -0.205285 0.671562 0.608815 0.042 Uiso 1 1 calc R U . . .
C24 C -0.2360(7) 0.6337(3) 0.7163(6) 0.0441(18) Uani 1 1 d . . . . .
H24 H -0.304665 0.648889 0.724006 0.053 Uiso 1 1 calc R U . . .
C25 C -0.1969(7) 0.5980(3) 0.7763(6) 0.049(2) Uani 1 1 d . . . . .
H25 H -0.238204 0.589630 0.825112 0.059 Uiso 1 1 calc R U . . .
C26 C -0.1017(8) 0.5755(3) 0.7655(6) 0.049(2) Uani 1 1 d . . . . .
H26 H -0.076903 0.551223 0.806580 0.059 Uiso 1 1 calc R U . . .
C27 C -0.0365(7) 0.5874(3) 0.6932(6) 0.0413(17) Uani 1 1 d . . . . .
C28 C 0.0643(8) 0.5644(3) 0.6790(6) 0.049(2) Uani 1 1 d . . . . .
H28 H 0.090128 0.539144 0.717105 0.059 Uiso 1 1 calc R U . . .
C29 C 0.1247(8) 0.5784(3) 0.6103(6) 0.0463(19) Uani 1 1 d . . . . .
H29 H 0.190853 0.562104 0.600351 0.056 Uiso 1 1 calc R U . . .
C30 C -0.0822(6) 0.7821(3) 0.1533(5) 0.0378(16) Uani 1 1 d . . . . .
H30 H -0.076732 0.805630 0.106446 0.057 Uiso 1 1 calc R U . . .
H30A H -0.100894 0.795962 0.210625 0.057 Uiso 1 1 calc R U . . .
H30B H -0.142156 0.760531 0.128795 0.057 Uiso 1 1 calc R U . . .
C31 C 0.6177(5) 0.6502(2) 0.3563(4) 0.0269(13) Uani 1 1 d . . . . .
H31 H 0.622751 0.680363 0.378824 0.032 Uiso 1 1 calc R U . . .
C32 C 0.7036(5) 0.6203(2) 0.3888(5) 0.0299(13) Uani 1 1 d . . . . .
H32 H 0.767262 0.630126 0.432072 0.036 Uiso 1 1 calc R U . . .
C33 C 0.6969(6) 0.5756(2) 0.3582(5) 0.0308(14) Uani 1 1 d . . . . .
C34 C 0.6010(6) 0.5631(2) 0.2950(5) 0.0290(13) Uani 1 1 d . . . . .
H34 H 0.593058 0.532773 0.273535 0.035 Uiso 1 1 calc R U . . .
C35 C 0.5173(5) 0.5944(2) 0.2634(4) 0.0243(12) Uani 1 1 d . . . . .
C36 C 0.4126(5) 0.5859(2) 0.1963(4) 0.0241(12) Uani 1 1 d . . . . .
C37 C 0.3910(5) 0.5452(2) 0.1477(4) 0.0257(12) Uani 1 1 d . . . . .
H37 H 0.443104 0.520775 0.160040 0.031 Uiso 1 1 calc R U . . .
C38 C 0.2927(5) 0.5402(2) 0.0809(5) 0.0264(12) Uani 1 1 d . . . . .
C39 C 0.2166(5) 0.5766(2) 0.0672(5) 0.0280(13) Uani 1 1 d . . . . .
H39 H 0.148722 0.573761 0.023228 0.034 Uiso 1 1 calc R U . . .
C40 C 0.2377(5) 0.6167(2) 0.1161(5) 0.0276(13) Uani 1 1 d . . . . .
H40 H 0.183700 0.640590 0.105554 0.033 Uiso 1 1 calc R U . . .
C41 C 0.3377(5) 0.6229(2) 0.1812(4) 0.0228(12) Uani 1 1 d . . . . .
C42 C 0.2729(6) 0.4986(2) 0.0215(5) 0.0282(13) Uani 1 1 d . . . . .
C43 C 0.1661(6) 0.4893(2) -0.0295(5) 0.0312(14) Uani 1 1 d . . . . .
H43 H 0.103354 0.508321 -0.022389 0.037 Uiso 1 1 calc R U . . .
C44 C 0.1490(6) 0.4520(2) -0.0918(5) 0.0283(13) Uani 1 1 d . . . . .
C45 C 0.0416(6) 0.4432(2) -0.1488(5) 0.0318(14) Uani 1 1 d . . . . .
H45 H -0.020773 0.462967 -0.145391 0.038 Uiso 1 1 calc R U . . .
C46 C 0.0269(7) 0.4073(2) -0.2073(5) 0.0367(15) Uani 1 1 d . . . . .
H46 H -0.045337 0.402246 -0.244186 0.044 Uiso 1 1 calc R U . . .
C47 C 0.1180(7) 0.3774(2) -0.2140(5) 0.0348(15) Uani 1 1 d . . . . .
H47 H 0.106965 0.352160 -0.255084 0.042 Uiso 1 1 calc R U . . .
C48 C 0.2213(6) 0.3847(2) -0.1617(5) 0.0333(15) Uani 1 1 d . . . . .
H48 H 0.281882 0.364162 -0.166265 0.040 Uiso 1 1 calc R U . . .
C49 C 0.2415(6) 0.4224(2) -0.0999(5) 0.0300(14) Uani 1 1 d . . . . .
C50 C 0.3484(6) 0.4320(2) -0.0460(5) 0.0300(14) Uani 1 1 d . . . . .
H50 H 0.411281 0.412546 -0.050284 0.036 Uiso 1 1 calc R U . . .
C51 C 0.3632(6) 0.4685(2) 0.0119(5) 0.0297(13) Uani 1 1 d . . . . .
H51 H 0.436349 0.474005 0.046998 0.036 Uiso 1 1 calc R U . . .
C52 C 0.7916(7) 0.5426(3) 0.3891(6) 0.0441(18) Uani 1 1 d . . . . .
H52 H 0.834169 0.552437 0.449239 0.066 Uiso 1 1 calc R U . . .
H52A H 0.843184 0.541460 0.342172 0.066 Uiso 1 1 calc R U . . .
H52B H 0.759318 0.512569 0.396124 0.066 Uiso 1 1 calc R U . . .
B1 B 0.8051(6) 0.7493(3) 0.3984(6) 0.0300(15) Uani 1 1 d . . . . .
F1 F 0.6985(3) 0.74776(14) 0.4291(3) 0.0327(8) Uani 1 1 d . . . . .
F2 F 0.8346(4) 0.79353(15) 0.3841(3) 0.0473(11) Uani 1 1 d . . . . .
F3 F 0.8848(4) 0.72956(16) 0.4652(4) 0.0531(12) Uani 1 1 d . . . . .
F4 F 0.7959(4) 0.72533(18) 0.3139(3) 0.0527(12) Uani 1 1 d . . . . .
C53 C 0.8542(8) 0.8865(3) 0.2777(7) 0.056(2) Uiso 1 1 d . . . . .
Cl1 Cl 0.8270(7) 0.9082(3) 0.3865(6) 0.0534(19) Uiso 0.3333 1 d . . P . .
Cl2 Cl 0.8115(9) 0.9220(4) 0.3636(8) 0.063(2) Uiso 0.3333 1 d . . P . .
Cl3 Cl 0.8098(10) 0.9377(4) 0.3422(8) 0.080(3) Uiso 0.3333 1 d . . P . .
Cl4 Cl 0.9708(9) 0.9043(3) 0.2219(6) 0.047(3) Uiso 0.3333 1 d . . P . .
Cl5 Cl 0.9661(11) 0.9160(5) 0.2288(7) 0.037(2) Uiso 0.3333 1 d . . P . .
Cl6 Cl 0.9408(11) 0.9173(6) 0.2239(9) 0.069(4) Uiso 0.3333 1 d . . P . .
Cl7 Cl 0.1286(3) 0.52139(13) 0.3878(3) 0.0908(9) Uiso 1 1 d . . . . .
Cl8 Cl 0.3698(5) 0.4992(2) 0.4023(4) 0.1503(19) Uiso 1 1 d . . . . .
C54 C 0.2457(11) 0.5232(5) 0.3394(10) 0.089(4) Uiso 1 1 d . . . . .
H54 H 0.262132 0.555261 0.327168 0.107 Uiso 1 1 calc R U . . .
H54A H 0.229868 0.507790 0.278014 0.107 Uiso 1 1 calc R U . . .

loop_
_atom_site_aniso_label
_atom_site_aniso_U_11
_atom_site_aniso_U_22
_atom_site_aniso_U_33
_atom_site_aniso_U_23
_atom_site_aniso_U_13
_atom_site_aniso_U_12
Ir1 0.01789(12) 0.02156(12) 0.01974(12) -0.00288(8) 0.00533(8) -0.00010(8)
N1 0.021(2) 0.026(2) 0.022(2) -0.005(2) 0.0046(19) -0.001(2)
N2 0.020(2) 0.026(3) 0.021(2) 0.003(2) 0.0063(19) 0.001(2)
N3 0.019(2) 0.027(3) 0.019(2) 0.0023(19) 0.0053(18) 0.0020(19)
N4 0.020(2) 0.021(2) 0.021(2) -0.0014(19) 0.0028(18) 0.0008(19)
N5 0.023(3) 0.036(3) 0.029(3) 0.005(2) 0.005(2) -0.002(2)
N6 0.028(3) 0.028(3) 0.029(3) 0.000(2) 0.002(2) -0.004(2)
C1 0.022(3) 0.028(3) 0.024(3) -0.001(2) 0.003(2) 0.004(2)
C2 0.023(3) 0.041(4) 0.021(3) 0.003(3) 0.009(2) 0.010(3)
C3 0.024(3) 0.042(4) 0.028(3) 0.006(3) 0.010(2) 0.003(3)
C4 0.020(3) 0.027(3) 0.023(3) 0.002(2) 0.004(2) 0.005(2)
C5 0.017(3) 0.025(3) 0.025(3) 0.003(2) 0.002(2) 0.000(2)
C6 0.016(3) 0.030(3) 0.027(3) -0.004(2) 0.002(2) 0.001(2)
C7 0.029(3) 0.027(3) 0.027(3) -0.008(3) -0.001(2) 0.006(3)
C8 0.035(4) 0.026(3) 0.033(3) -0.004(3) 0.002(3) -0.003(3)
Br1 0.0416(4) 0.0532(4) 0.0257(3) 0.0000(3) 0.0130(3) 0.0130(3)
Br2 0.0372(4) 0.0362(4) 0.0341(3) -0.0139(3) 0.0024(3) 0.0048(3)
C9 0.024(3) 0.031(3) 0.022(3) 0.000(2) 0.006(2) -0.002(2)
C10 0.026(3) 0.027(3) 0.022(3) 0.001(2) 0.007(2) 0.000(2)
C11 0.022(3) 0.029(3) 0.026(3) -0.003(2) 0.005(2) 0.001(2)
C12 0.024(3) 0.030(3) 0.026(3) -0.005(2) 0.010(2) -0.005(2)
C13 0.025(3) 0.023(3) 0.020(3) -0.005(2) 0.007(2) -0.005(2)
C14 0.031(3) 0.023(3) 0.021(3) -0.005(2) 0.005(2) -0.001(2)
C15 0.026(3) 0.026(3) 0.029(3) -0.005(2) 0.009(2) -0.001(2)
C16 0.032(3) 0.026(3) 0.028(3) -0.001(2) 0.014(3) -0.001(3)
C17 0.041(4) 0.031(3) 0.032(3) 0.005(3) 0.012(3) 0.004(3)
C18 0.029(3) 0.034(3) 0.031(3) 0.005(3) 0.009(3) 0.005(3)
C19 0.030(3) 0.022(3) 0.023(3) -0.005(2) 0.003(2) 0.001(2)
C20 0.040(4) 0.031(3) 0.030(3) 0.002(3) 0.014(3) -0.001(3)
C21 0.034(3) 0.029(3) 0.025(3) 0.001(3) 0.008(3) -0.003(3)
C22 0.030(3) 0.035(3) 0.031(3) -0.002(3) 0.011(3) 0.000(3)
C23 0.032(3) 0.036(4) 0.035(4) 0.002(3) 0.006(3) 0.002(3)
C24 0.040(4) 0.050(5) 0.047(4) -0.005(4) 0.024(3) 0.009(3)
C25 0.052(5) 0.052(5) 0.052(5) -0.006(4) 0.032(4) -0.005(4)
C26 0.060(5) 0.043(4) 0.052(5) 0.004(4) 0.031(4) -0.008(4)
C27 0.055(5) 0.033(4) 0.041(4) 0.001(3) 0.022(4) -0.001(3)
C28 0.058(5) 0.038(4) 0.057(5) 0.018(4) 0.027(4) 0.006(4)
C29 0.053(5) 0.035(4) 0.056(5) 0.010(4) 0.024(4) 0.010(3)
C30 0.024(3) 0.057(5) 0.033(4) 0.002(3) 0.007(3) 0.010(3)
C31 0.027(3) 0.028(3) 0.025(3) -0.005(2) 0.005(2) -0.001(3)
C32 0.024(3) 0.038(4) 0.026(3) 0.000(3) -0.001(2) 0.003(3)
C33 0.029(3) 0.036(4) 0.029(3) 0.006(3) 0.008(3) 0.007(3)
C34 0.035(3) 0.023(3) 0.031(3) 0.002(3) 0.011(3) 0.002(3)
C35 0.024(3) 0.026(3) 0.025(3) -0.006(2) 0.009(2) -0.002(2)
C36 0.021(3) 0.026(3) 0.027(3) -0.001(2) 0.009(2) -0.001(2)
C37 0.026(3) 0.024(3) 0.029(3) -0.001(2) 0.011(2) -0.001(2)
C38 0.026(3) 0.025(3) 0.030(3) -0.005(2) 0.008(2) -0.005(2)
C39 0.020(3) 0.033(3) 0.031(3) -0.006(3) 0.004(2) -0.002(2)
C40 0.024(3) 0.028(3) 0.031(3) -0.006(3) 0.006(2) 0.000(2)
C41 0.022(3) 0.025(3) 0.024(3) -0.002(2) 0.010(2) 0.000(2)
C42 0.030(3) 0.025(3) 0.031(3) -0.003(3) 0.008(3) -0.004(3)
C43 0.032(3) 0.025(3) 0.037(4) -0.005(3) 0.008(3) -0.002(3)
C44 0.033(3) 0.026(3) 0.028(3) -0.003(3) 0.011(3) -0.005(3)
C45 0.029(3) 0.030(3) 0.037(4) -0.001(3) 0.007(3) -0.006(3)
C46 0.039(4) 0.035(4) 0.035(4) -0.006(3) 0.004(3) -0.006(3)
C47 0.049(4) 0.026(3) 0.032(3) -0.005(3) 0.015(3) -0.009(3)
C48 0.043(4) 0.028(3) 0.032(3) -0.005(3) 0.015(3) -0.007(3)
C49 0.036(4) 0.023(3) 0.034(3) 0.000(3) 0.013(3) -0.005(3)
C50 0.026(3) 0.028(3) 0.038(4) -0.003(3) 0.011(3) 0.000(3)
C51 0.027(3) 0.027(3) 0.036(3) -0.003(3) 0.008(3) -0.003(3)
C52 0.039(4) 0.042(4) 0.050(5) 0.007(4) 0.004(3) 0.010(3)
B1 0.020(3) 0.034(4) 0.036(4) -0.003(3) 0.006(3) -0.003(3)
F1 0.0257(19) 0.044(2) 0.0294(19) -0.0051(17) 0.0079(15) -0.0012(16)
F2 0.042(2) 0.042(2) 0.055(3) 0.010(2) -0.002(2) -0.013(2)
F3 0.032(2) 0.047(3) 0.075(3) 0.011(2) -0.007(2) 0.003(2)
F4 0.057(3) 0.062(3) 0.046(3) -0.017(2) 0.032(2) -0.014(2)

loop_
_atom_type_symbol
_atom_type_description
_atom_type_scat_dispersion_real
_atom_type_scat_dispersion_imag
_atom_type_scat_source
C C 0.0033 0.0016 'International Tables Vol C Tables 4.2.6.8 and 6.1.1.4'
H H 0.0000 0.0000 'International Tables Vol C Tables 4.2.6.8 and 6.1.1.4'
F F 0.0171 0.0103 'International Tables Vol C Tables 4.2.6.8 and 6.1.1.4'
Ir Ir -1.4442 7.9887 'International Tables Vol C Tables 4.2.6.8 and 6.1.1.4'
B B 0.0013 0.0007 'International Tables Vol C Tables 4.2.6.8 and 6.1.1.4'
Br Br -0.2901 2.4595 'International Tables Vol C Tables 4.2.6.8 and 6.1.1.4'
N N 0.0061 0.0033 'International Tables Vol C Tables 4.2.6.8 and 6.1.1.4'
Cl Cl 0.1484 0.1585 'International Tables Vol C Tables 4.2.6.8 and 6.1.1.4'

loop_
_geom_angle_atom_site_label_1
_geom_angle_atom_site_label_2
_geom_angle_atom_site_label_3
_geom_angle
_geom_angle_site_symmetry_1
_geom_angle_site_symmetry_3
_geom_angle_publ_flag
C41 Ir1 C19 88.7(2) . . ?
C41 Ir1 N1 94.5(2) . . ?
C19 Ir1 N1 80.1(2) . . ?
C41 Ir1 N2 79.9(2) . . ?
C19 Ir1 N2 92.2(2) . . ?
N1 Ir1 N2 170.6(2) . . ?
C41 Ir1 N4 171.9(2) . . ?
C19 Ir1 N4 99.4(2) . . ?
N1 Ir1 N4 86.80(19) . . ?
N2 Ir1 N4 99.82(19) . . ?
C41 Ir1 N3 96.1(2) . . ?
C19 Ir1 N3 175.1(2) . . ?
N1 Ir1 N3 100.50(19) . . ?
N2 Ir1 N3 87.62(19) . . ?
N4 Ir1 N3 75.83(19) . . ?
C9 N1 C13 119.0(5) . . ?
C9 N1 Ir1 124.5(4) . . ?
C13 N1 Ir1 116.5(4) . . ?
C31 N2 C35 119.1(5) . . ?
C31 N2 Ir1 124.3(4) . . ?
C35 N2 Ir1 116.3(4) . . ?
C1 N3 C4 117.6(5) . . ?
C1 N3 Ir1 125.8(4) . . ?
C4 N3 Ir1 116.0(4) . . ?
C6 N4 C5 117.5(5) . . ?
C6 N4 Ir1 125.8(4) . . ?
C5 N4 Ir1 116.4(4) . . ?
C3 N5 C4 116.2(6) . . ?
C5 N6 C8 116.1(6) . . ?
N3 C1 C2 119.5(6) . . ?
N3 C1 H1 120.2 . . ?
C2 C1 H1 120.2 . . ?
C3 C2 C1 118.3(6) . . ?
C3 C2 Br1 121.0(5) . . ?
C1 C2 Br1 120.7(5) . . ?
N5 C3 C2 122.8(6) . . ?
N5 C3 H3 118.6 . . ?
C2 C3 H3 118.6 . . ?
N5 C4 N3 125.6(6) . . ?
N5 C4 C5 118.9(6) . . ?
N3 C4 C5 115.5(5) . . ?
N6 C5 N4 125.7(6) . . ?
N6 C5 C4 118.6(5) . . ?
N4 C5 C4 115.6(5) . . ?
N4 C6 C7 119.9(6) . . ?
N4 C6 H6 120.0 . . ?
C7 C6 H6 120.0 . . ?
C8 C7 C6 119.0(6) . . ?
C8 C7 Br2 120.8(5) . . ?
C6 C7 Br2 120.1(5) . . ?
N6 C8 C7 121.8(6) . . ?
N6 C8 H8 119.1 . . ?
C7 C8 H8 119.1 . . ?
N1 C9 C10 122.1(6) . . ?
N1 C9 H9 118.9 . . ?
C10 C9 H9 118.9 . . ?
C9 C10 C11 120.1(6) . . ?
C9 C10 H10 120.0 . . ?
C11 C10 H10 120.0 . . ?
C12 C11 C10 117.8(6) . . ?
C12 C11 C30 121.6(6) . . ?
C10 C11 C30 120.6(6) . . ?
C11 C12 C13 120.5(6) . . ?
C11 C12 H12 119.8 . . ?
C13 C12 H12 119.8 . . ?
N1 C13 C12 120.5(6) . . ?
N1 C13 C14 113.6(5) . . ?
C12 C13 C14 125.9(5) . . ?
C15 C14 C19 122.2(6) . . ?
C15 C14 C13 123.6(6) . . ?
C19 C14 C13 114.1(5) . . ?
C14 C15 C16 120.1(6) . . ?
C14 C15 H15 119.9 . . ?
C16 C15 H15 119.9 . . ?
C17 C16 C15 117.7(6) . . ?
C17 C16 C20 120.9(6) . . ?
C15 C16 C20 121.4(6) . . ?
C18 C17 C16 121.9(6) . . ?
C18 C17 H17 119.0 . . ?
C16 C17 H17 119.0 . . ?
C17 C18 C19 121.7(6) . . ?
C17 C18 H18 119.1 . . ?
C19 C18 H18 119.1 . . ?
C18 C19 C14 116.2(6) . . ?
C18 C19 Ir1 128.2(5) . . ?
C14 C19 Ir1 115.6(4) . . ?
C21 C20 C29 118.2(6) . . ?
C21 C20 C16 122.7(6) . . ?
C29 C20 C16 119.1(6) . . ?
C20 C21 C22 121.9(6) . . ?
C20 C21 H21 119.1 . . ?
C22 C21 H21 119.1 . . ?
C27 C22 C21 119.6(6) . . ?
C27 C22 C23 118.1(6) . . ?
C21 C22 C23 122.2(6) . . ?
C24 C23 C22 120.6(7) . . ?
C24 C23 H23 119.7 . . ?
C22 C23 H23 119.7 . . ?
C23 C24 C25 121.0(7) . . ?
C23 C24 H24 119.5 . . ?
C25 C24 H24 119.5 . . ?
C26 C25 C24 120.6(7) . . ?
C26 C25 H25 119.7 . . ?
C24 C25 H25 119.7 . . ?
C25 C26 C27 121.3(8) . . ?
C25 C26 H26 119.3 . . ?
C27 C26 H26 119.3 . . ?
C22 C27 C28 118.5(7) . . ?
C22 C27 C26 118.4(7) . . ?
C28 C27 C26 123.1(8) . . ?
C29 C28 C27 120.1(7) . . ?
C29 C28 H28 119.9 . . ?
C27 C28 H28 119.9 . . ?
C28 C29 C20 121.6(7) . . ?
C28 C29 H29 119.2 . . ?
C20 C29 H29 119.2 . . ?
C11 C30 H30 109.5 . . ?
C11 C30 H30A 109.5 . . ?
H30 C30 H30A 109.5 . . ?
C11 C30 H30B 109.5 . . ?
H30 C30 H30B 109.5 . . ?
H30A C30 H30B 109.5 . . ?
N2 C31 C32 122.4(6) . . ?
N2 C31 H31 118.8 . . ?
C32 C31 H31 118.8 . . ?
C31 C32 C33 119.8(6) . . ?
C31 C32 H32 120.1 . . ?
C33 C32 H32 120.1 . . ?
C32 C33 C34 117.4(6) . . ?
C32 C33 C52 121.1(6) . . ?
C34 C33 C52 121.4(7) . . ?
C35 C34 C33 120.8(6) . . ?
C35 C34 H34 119.6 . . ?
C33 C34 H34 119.6 . . ?
N2 C35 C34 120.4(6) . . ?
N2 C35 C36 113.1(5) . . ?
C34 C35 C36 126.4(6) . . ?
C37 C36 C41 122.0(6) . . ?
C37 C36 C35 123.2(6) . . ?
C41 C36 C35 114.8(5) . . ?
C36 C37 C38 120.4(6) . . ?
C36 C37 H37 119.8 . . ?
C38 C37 H37 119.8 . . ?
C39 C38 C37 117.8(6) . . ?
C39 C38 C42 120.6(6) . . ?
C37 C38 C42 121.5(6) . . ?
C40 C39 C38 121.6(6) . . ?
C40 C39 H39 119.2 . . ?
C38 C39 H39 119.2 . . ?
C39 C40 C41 121.5(6) . . ?
C39 C40 H40 119.3 . . ?
C41 C40 H40 119.3 . . ?
C36 C41 C40 116.8(6) . . ?
C36 C41 Ir1 115.7(4) . . ?
C40 C41 Ir1 127.4(5) . . ?
C43 C42 C51 117.8(6) . . ?
C43 C42 C38 121.0(6) . . ?
C51 C42 C38 121.1(6) . . ?
C42 C43 C44 121.3(6) . . ?
C42 C43 H43 119.4 . . ?
C44 C43 H43 119.4 . . ?
C43 C44 C49 119.6(6) . . ?
C43 C44 C45 122.3(6) . . ?
C49 C44 C45 118.1(6) . . ?
C46 C45 C44 121.4(7) . . ?
C46 C45 H45 119.3 . . ?
C44 C45 H45 119.3 . . ?
C45 C46 C47 120.6(7) . . ?
C45 C46 H46 119.7 . . ?
C47 C46 H46 119.7 . . ?
C48 C47 C46 119.8(6) . . ?
C48 C47 H47 120.1 . . ?
C46 C47 H47 120.1 . . ?
C47 C48 C49 121.7(7) . . ?
C47 C48 H48 119.2 . . ?
C49 C48 H48 119.2 . . ?
C50 C49 C44 118.0(6) . . ?
C50 C49 C48 123.6(6) . . ?
C44 C49 C48 118.4(6) . . ?
C51 C50 C49 121.3(6) . . ?
C51 C50 H50 119.4 . . ?
C49 C50 H50 119.4 . . ?
C50 C51 C42 122.0(6) . . ?
C50 C51 H51 119.0 . . ?
C42 C51 H51 119.0 . . ?
C33 C52 H52 109.5 . . ?
C33 C52 H52A 109.5 . . ?
H52 C52 H52A 109.5 . . ?
C33 C52 H52B 109.5 . . ?
H52 C52 H52B 109.5 . . ?
H52A C52 H52B 109.5 . . ?
F3 B1 F2 110.2(6) . . ?
F3 B1 F4 110.7(6) . . ?
F2 B1 F4 109.7(6) . . ?
F3 B1 F1 108.7(6) . . ?
F2 B1 F1 109.8(6) . . ?
F4 B1 F1 107.7(5) . . ?
Cl6 C53 Cl2 105.7(9) . . ?
Cl6 C53 Cl1 115.4(8) . . ?
Cl2 C53 Cl1 17.6(4) . . ?
Cl6 C53 Cl4 17.1(6) . . ?
Cl2 C53 Cl4 118.0(7) . . ?
Cl1 C53 Cl4 123.6(7) . . ?
Cl6 C53 Cl5 8.3(7) . . ?
Cl2 C53 Cl5 107.1(8) . . ?
Cl1 C53 Cl5 114.4(7) . . ?
Cl4 C53 Cl5 11.6(5) . . ?
Cl6 C53 Cl3 91.8(8) . . ?
Cl2 C53 Cl3 17.0(5) . . ?
Cl1 C53 Cl3 34.1(5) . . ?
Cl4 C53 Cl3 106.3(7) . . ?
Cl5 C53 Cl3 94.7(7) . . ?
Cl3 Cl1 C53 79.0(8) . . ?
Cl3 Cl2 C53 95(2) . . ?
Cl2 Cl3 Cl1 8.9(16) . . ?
Cl2 Cl3 C53 67.6(18) . . ?
Cl1 Cl3 C53 66.8(7) . . ?
Cl6 Cl4 C53 67(2) . . ?
Cl4 Cl6 C53 96(2) . . ?
Cl7 C54 Cl8 117.4(9) . . ?
Cl7 C54 H54 107.9 . . ?
Cl8 C54 H54 107.9 . . ?
Cl7 C54 H54A 107.9 . . ?
Cl8 C54 H54A 107.9 . . ?
H54 C54 H54A 107.2 . . ?

loop_
_geom_bond_atom_site_label_1
_geom_bond_atom_site_label_2
_geom_bond_distance
_geom_bond_site_symmetry_2
_geom_bond_publ_flag
Ir1 C41 2.002(6) . ?
Ir1 C19 2.003(6) . ?
Ir1 N1 2.052(5) . ?
Ir1 N2 2.054(5) . ?
Ir1 N4 2.156(5) . ?
Ir1 N3 2.166(5) . ?
N1 C9 1.341(8) . ?
N1 C13 1.366(7) . ?
N2 C31 1.343(8) . ?
N2 C35 1.366(8) . ?
N3 C1 1.347(8) . ?
N3 C4 1.351(8) . ?
N4 C6 1.338(8) . ?
N4 C5 1.352(8) . ?
N5 C3 1.328(9) . ?
N5 C4 1.335(8) . ?
N6 C5 1.328(8) . ?
N6 C8 1.349(9) . ?
C1 C2 1.396(9) . ?
C1 H1 0.9500 . ?
C2 C3 1.372(10) . ?
C2 Br1 1.866(6) . ?
C3 H3 0.9500 . ?
C4 C5 1.485(8) . ?
C6 C7 1.382(9) . ?
C6 H6 0.9500 . ?
C7 C8 1.366(10) . ?
C7 Br2 1.875(6) . ?
C8 H8 0.9500 . ?
C9 C10 1.376(9) . ?
C9 H9 0.9500 . ?
C10 C11 1.389(8) . ?
C10 H10 0.9500 . ?
C11 C12 1.381(9) . ?
C11 C30 1.504(9) . ?
C12 C13 1.393(9) . ?
C12 H12 0.9500 . ?
C13 C14 1.480(9) . ?
C14 C15 1.404(9) . ?
C14 C19 1.420(9) . ?
C15 C16 1.406(9) . ?
C15 H15 0.9500 . ?
C16 C17 1.397(10) . ?
C16 C20 1.487(9) . ?
C17 C18 1.391(9) . ?
C17 H17 0.9500 . ?
C18 C19 1.400(9) . ?
C18 H18 0.9500 . ?
C20 C21 1.356(10) . ?
C20 C29 1.424(10) . ?
C21 C22 1.418(9) . ?
C21 H21 0.9500 . ?
C22 C27 1.408(10) . ?
C22 C23 1.450(10) . ?
C23 C24 1.342(10) . ?
C23 H23 0.9500 . ?
C24 C25 1.402(12) . ?
C24 H24 0.9500 . ?
C25 C26 1.338(12) . ?
C25 H25 0.9500 . ?
C26 C27 1.436(10) . ?
C26 H26 0.9500 . ?
C27 C28 1.417(11) . ?
C28 C29 1.374(11) . ?
C28 H28 0.9500 . ?
C29 H29 0.9500 . ?
C30 H30 0.9800 . ?
C30 H30A 0.9800 . ?
C30 H30B 0.9800 . ?
C31 C32 1.376(9) . ?
C31 H31 0.9500 . ?
C32 C33 1.392(10) . ?
C32 H32 0.9500 . ?
C33 C34 1.395(10) . ?
C33 C52 1.503(9) . ?
C34 C35 1.382(9) . ?
C34 H34 0.9500 . ?
C35 C36 1.477(8) . ?
C36 C37 1.398(9) . ?
C36 C41 1.405(8) . ?
C37 C38 1.404(9) . ?
C37 H37 0.9500 . ?
C38 C39 1.400(9) . ?
C38 C42 1.499(9) . ?
C39 C40 1.384(9) . ?
C39 H39 0.9500 . ?
C40 C41 1.409(9) . ?
C40 H40 0.9500 . ?
C42 C43 1.393(9) . ?
C42 C51 1.413(9) . ?
C43 C44 1.420(9) . ?
C43 H43 0.9500 . ?
C44 C49 1.421(9) . ?
C44 C45 1.432(9) . ?
C45 C46 1.350(10) . ?
C45 H45 0.9500 . ?
C46 C47 1.412(11) . ?
C46 H46 0.9500 . ?
C47 C48 1.356(10) . ?
C47 H47 0.9500 . ?
C48 C49 1.425(9) . ?
C48 H48 0.9500 . ?
C49 C50 1.413(10) . ?
C50 C51 1.364(9) . ?
C50 H50 0.9500 . ?
C51 H51 0.9500 . ?
C52 H52 0.9800 . ?
C52 H52A 0.9800 . ?
C52 H52B 0.9800 . ?
B1 F3 1.374(9) . ?
B1 F2 1.379(9) . ?
B1 F4 1.401(9) . ?
B1 F1 1.402(8) . ?
C53 Cl6 1.650(17) . ?
C53 Cl2 1.758(14) . ?
C53 Cl1 1.772(13) . ?
C53 Cl4 1.781(14) . ?
C53 Cl5 1.816(14) . ?
C53 Cl3 1.892(15) . ?
Cl1 Cl3 1.082(15) . ?
Cl2 Cl3 0.555(14) . ?
Cl4 Cl6 0.526(15) . ?
Cl7 C54 1.647(14) . ?
Cl8 C54 1.757(14) . ?
C54 H54 0.9900 . ?
C54 H54A 0.9900 . ?

loop_
_geom_torsion_atom_site_label_1
_geom_torsion_atom_site_label_2
_geom_torsion_atom_site_label_3
_geom_torsion_atom_site_label_4
_geom_torsion
_geom_torsion_site_symmetry_1
_geom_torsion_site_symmetry_2
_geom_torsion_site_symmetry_3
_geom_torsion_site_symmetry_4
_geom_torsion_publ_flag
C4 N3 C1 C2 1.4(8) . . . . ?
Ir1 N3 C1 C2 -169.3(4) . . . . ?
N3 C1 C2 C3 -2.0(9) . . . . ?
N3 C1 C2 Br1 177.8(4) . . . . ?
C4 N5 C3 C2 0.5(9) . . . . ?
C1 C2 C3 N5 1.0(10) . . . . ?
Br1 C2 C3 N5 -178.8(5) . . . . ?
C3 N5 C4 N3 -1.2(9) . . . . ?
C3 N5 C4 C5 179.6(5) . . . . ?
C1 N3 C4 N5 0.2(9) . . . . ?
Ir1 N3 C4 N5 171.8(5) . . . . ?
C1 N3 C4 C5 179.5(5) . . . . ?
Ir1 N3 C4 C5 -8.9(6) . . . . ?
C8 N6 C5 N4 -1.1(9) . . . . ?
C8 N6 C5 C4 176.8(6) . . . . ?
C6 N4 C5 N6 1.6(9) . . . . ?
Ir1 N4 C5 N6 175.9(5) . . . . ?
C6 N4 C5 C4 -176.4(5) . . . . ?
Ir1 N4 C5 C4 -2.1(6) . . . . ?
N5 C4 C5 N6 8.5(8) . . . . ?
N3 C4 C5 N6 -170.9(5) . . . . ?
N5 C4 C5 N4 -173.4(5) . . . . ?
N3 C4 C5 N4 7.3(8) . . . . ?
C5 N4 C6 C7 -0.6(8) . . . . ?
Ir1 N4 C6 C7 -174.3(4) . . . . ?
N4 C6 C7 C8 -0.8(9) . . . . ?
N4 C6 C7 Br2 178.2(4) . . . . ?
C5 N6 C8 C7 -0.4(10) . . . . ?
C6 C7 C8 N6 1.4(10) . . . . ?
Br2 C7 C8 N6 -177.7(5) . . . . ?
C13 N1 C9 C10 1.6(9) . . . . ?
Ir1 N1 C9 C10 -178.7(5) . . . . ?
N1 C9 C10 C11 0.4(10) . . . . ?
C9 C10 C11 C12 -1.3(9) . . . . ?
C9 C10 C11 C30 179.7(6) . . . . ?
C10 C11 C12 C13 0.3(9) . . . . ?
C30 C11 C12 C13 179.3(6) . . . . ?
C9 N1 C13 C12 -2.5(8) . . . . ?
Ir1 N1 C13 C12 177.8(4) . . . . ?
C9 N1 C13 C14 179.6(5) . . . . ?
Ir1 N1 C13 C14 -0.1(6) . . . . ?
C11 C12 C13 N1 1.6(9) . . . . ?
C11 C12 C13 C14 179.2(6) . . . . ?
N1 C13 C14 C15 -175.7(5) . . . . ?
C12 C13 C14 C15 6.5(10) . . . . ?
N1 C13 C14 C19 2.8(7) . . . . ?
C12 C13 C14 C19 -175.0(6) . . . . ?
C19 C14 C15 C16 1.9(9) . . . . ?
C13 C14 C15 C16 -179.8(6) . . . . ?
C14 C15 C16 C17 1.6(9) . . . . ?
C14 C15 C16 C20 -179.2(6) . . . . ?
C15 C16 C17 C18 -2.8(10) . . . . ?
C20 C16 C17 C18 178.0(7) . . . . ?
C16 C17 C18 C19 0.6(11) . . . . ?
C17 C18 C19 C14 2.7(10) . . . . ?
C17 C18 C19 Ir1 -175.3(5) . . . . ?
C15 C14 C19 C18 -4.0(9) . . . . ?
C13 C14 C19 C18 177.5(5) . . . . ?
C15 C14 C19 Ir1 174.3(5) . . . . ?
C13 C14 C19 Ir1 -4.2(7) . . . . ?
C17 C16 C20 C21 160.3(7) . . . . ?
C15 C16 C20 C21 -18.9(10) . . . . ?
C17 C16 C20 C29 -17.9(10) . . . . ?
C15 C16 C20 C29 162.9(7) . . . . ?
C29 C20 C21 C22 1.5(11) . . . . ?
C16 C20 C21 C22 -176.8(6) . . . . ?
C20 C21 C22 C27 2.0(11) . . . . ?
C20 C21 C22 C23 179.0(7) . . . . ?
C27 C22 C23 C24 0.1(11) . . . . ?
C21 C22 C23 C24 -176.9(7) . . . . ?
C22 C23 C24 C25 1.1(12) . . . . ?
C23 C24 C25 C26 -1.4(14) . . . . ?
C24 C25 C26 C27 0.6(14) . . . . ?
C21 C22 C27 C28 -3.7(11) . . . . ?
C23 C22 C27 C28 179.3(7) . . . . ?
C21 C22 C27 C26 176.1(7) . . . . ?
C23 C22 C27 C26 -1.0(11) . . . . ?
C25 C26 C27 C22 0.6(13) . . . . ?
C25 C26 C27 C28 -179.6(9) . . . . ?
C22 C27 C28 C29 1.8(13) . . . . ?
C26 C27 C28 C29 -178.0(9) . . . . ?
C27 C28 C29 C20 1.8(14) . . . . ?
C21 C20 C29 C28 -3.4(13) . . . . ?
C16 C20 C29 C28 174.9(8) . . . . ?
C35 N2 C31 C32 2.1(9) . . . . ?
Ir1 N2 C31 C32 175.7(5) . . . . ?
N2 C31 C32 C33 -1.3(10) . . . . ?
C31 C32 C33 C34 -0.4(10) . . . . ?
C31 C32 C33 C52 177.3(7) . . . . ?
C32 C33 C34 C35 1.1(10) . . . . ?
C52 C33 C34 C35 -176.6(6) . . . . ?
C31 N2 C35 C34 -1.4(9) . . . . ?
Ir1 N2 C35 C34 -175.5(5) . . . . ?
C31 N2 C35 C36 179.0(5) . . . . ?
Ir1 N2 C35 C36 4.9(6) . . . . ?
C33 C34 C35 N2 -0.2(9) . . . . ?
C33 C34 C35 C36 179.4(6) . . . . ?
N2 C35 C36 C37 172.4(6) . . . . ?
C34 C35 C36 C37 -7.3(10) . . . . ?
N2 C35 C36 C41 -4.7(7) . . . . ?
C34 C35 C36 C41 175.6(6) . . . . ?
C41 C36 C37 C38 0.5(9) . . . . ?
C35 C36 C37 C38 -176.4(6) . . . . ?
C36 C37 C38 C39 -2.0(9) . . . . ?
C36 C37 C38 C42 174.2(6) . . . . ?
C37 C38 C39 C40 1.3(10) . . . . ?
C42 C38 C39 C40 -174.9(6) . . . . ?
C38 C39 C40 C41 0.8(10) . . . . ?
C37 C36 C41 C40 1.5(9) . . . . ?
C35 C36 C41 C40 178.7(5) . . . . ?
C37 C36 C41 Ir1 -174.7(5) . . . . ?
C35 C36 C41 Ir1 2.4(7) . . . . ?
C39 C40 C41 C36 -2.2(9) . . . . ?
C39 C40 C41 Ir1 173.6(5) . . . . ?
C39 C38 C42 C43 -18.0(10) . . . . ?
C37 C38 C42 C43 165.9(6) . . . . ?
C39 C38 C42 C51 159.0(6) . . . . ?
C37 C38 C42 C51 -17.1(10) . . . . ?
C51 C42 C43 C44 -2.4(10) . . . . ?
C38 C42 C43 C44 174.7(6) . . . . ?
C42 C43 C44 C49 2.5(10) . . . . ?
C42 C43 C44 C45 -176.5(6) . . . . ?
C43 C44 C45 C46 -179.6(7) . . . . ?
C49 C44 C45 C46 1.4(10) . . . . ?
C44 C45 C46 C47 -0.1(11) . . . . ?
C45 C46 C47 C48 -0.3(11) . . . . ?
C46 C47 C48 C49 -0.6(10) . . . . ?
C43 C44 C49 C50 -1.1(9) . . . . ?
C45 C44 C49 C50 177.9(6) . . . . ?
C43 C44 C49 C48 178.8(6) . . . . ?
C45 C44 C49 C48 -2.2(9) . . . . ?
C47 C48 C49 C50 -178.3(7) . . . . ?
C47 C48 C49 C44 1.9(10) . . . . ?
C44 C49 C50 C51 -0.2(10) . . . . ?
C48 C49 C50 C51 179.9(6) . . . . ?
C49 C50 C51 C42 0.2(10) . . . . ?
C43 C42 C51 C50 1.1(10) . . . . ?
C38 C42 C51 C50 -176.0(6) . . . . ?
Cl6 C53 Cl1 Cl3 50.4(10) . . . . ?
Cl2 C53 Cl1 Cl3 -9.3(17) . . . . ?
Cl4 C53 Cl1 Cl3 67.7(10) . . . . ?
Cl5 C53 Cl1 Cl3 59.5(10) . . . . ?
Cl6 C53 Cl2 Cl3 36(2) . . . . ?
Cl1 C53 Cl2 Cl3 162(3) . . . . ?
Cl4 C53 Cl2 Cl3 49(2) . . . . ?
Cl5 C53 Cl2 Cl3 45(2) . . . . ?
C53 Cl2 Cl3 Cl1 -83(10) . . . . ?
C53 Cl1 Cl3 Cl2 93(10) . . . . ?
Cl6 C53 Cl3 Cl2 -145(2) . . . . ?
Cl1 C53 Cl3 Cl2 -9.6(18) . . . . ?
Cl4 C53 Cl3 Cl2 -136(2) . . . . ?
Cl5 C53 Cl3 Cl2 -138(2) . . . . ?
Cl6 C53 Cl3 Cl1 -135.8(9) . . . . ?
Cl2 C53 Cl3 Cl1 9.6(18) . . . . ?
Cl4 C53 Cl3 Cl1 -126.6(9) . . . . ?
Cl5 C53 Cl3 Cl1 -128.1(8) . . . . ?
Cl2 C53 Cl4 Cl6 -46(2) . . . . ?
Cl1 C53 Cl4 Cl6 -66(2) . . . . ?
Cl5 C53 Cl4 Cl6 -26(3) . . . . ?
Cl3 C53 Cl4 Cl6 -33(2) . . . . ?
Cl2 C53 Cl6 Cl4 138(2) . . . . ?
Cl1 C53 Cl6 Cl4 123(2) . . . . ?
Cl5 C53 Cl6 Cl4 37(5) . . . . ?
Cl3 C53 Cl6 Cl4 148(2) . . . . ?
